data_7126902
loop_
_publ_author_name
'Ou, Xiao'
'Li, Xizhen'
'Rong, Haowei'
'Yu, Lian'
'Lu, Ming'

_publ_section_title
;
 A general method for cultivating single crystals from melt microdroplets.
;
_journal_issue 69
_journal_name_full 'Chemical communications (Cambridge, England)'
_journal_page_first 9950
_journal_page_last 9953
_journal_paper_doi 10.1039/d0cc03157g
_journal_volume 56
_journal_year 2020
_chemical_formula_moiety 'C22 H17 Cl N2'
_chemical_formula_sum 'C22 H17 Cl N2'
_chemical_formula_weight 344.82
_chemical_melting_point 421
_chemical_name_common Clotrimazole
_space_group_crystal_system triclinic
_space_group_IT_number 2
_space_group_name_Hall '-P 1'
_space_group_name_H-M_alt 'P -1'
_atom_sites_solution_hydrogens geom
_atom_sites_solution_primary dual
_audit_creation_date 2020-01-06
_audit_creation_method
;
Olex2 1.3
(compiled Nov 21 2019 18:26:39 for OlexSys, GUI svn.r6003)
;
_audit_update_record
;
2020-03-01 deposited with the CCDC.	2020-07-13 downloaded from the CCDC.
;
_cell_angle_alpha 113.566(2)
_cell_angle_beta 97.7510(10)
_cell_angle_gamma 96.7670(10)
_cell_formula_units_Z 2
_cell_length_a 8.68460(10)
_cell_length_b 10.3809(2)
_cell_length_c 10.5107(2)
_cell_measurement_reflns_used 18475
_cell_measurement_temperature 100.00(10)
_cell_measurement_theta_max 74.9070
_cell_measurement_theta_min 4.6390
_cell_volume 845.09(3)
_computing_cell_refinement 'CrysAlisPro 1.171.40.54a (Rigaku OD, 2019)'
_computing_data_collection 'CrysAlisPro 1.171.40.54a (Rigaku OD, 2019)'
_computing_data_reduction 'CrysAlisPro 1.171.40.54a (Rigaku OD, 2019)'
_computing_molecular_graphics 'Olex2 1.3 (Dolomanov et al., 2009)'
_computing_publication_material 'Olex2 1.3 (Dolomanov et al., 2009)'
_computing_structure_refinement 'SHELXL 2016/6 (Sheldrick, 2015)'
_computing_structure_solution 'SHELXT 2014/5 (Sheldrick, 2014)'
_diffrn_ambient_environment N~2~
_diffrn_ambient_temperature 100.00(10)
_diffrn_detector 'CCD plate'
_diffrn_detector_area_resol_mean 10.0000
_diffrn_detector_type HyPix
_diffrn_measured_fraction_theta_full 0.999
_diffrn_measured_fraction_theta_max 0.955
_diffrn_measurement_details
;
List of Runs (angles in degrees, time in seconds):

  # Type    Start    End  Width  t~exp~   \w     \q     \k     \f   Frames
#--------------------------------------------------------------------------
  1  \w    -26.00  61.00   0.50    0.05    --   46.37 -45.00 -99.00  174
  2  \w     31.00 122.00   0.50    0.05    --   46.37  19.00-180.00  182
  3  \w     56.00 122.00   0.50    0.05    --  105.44 -61.00 -90.00  132
  4  \w     91.00 178.00   0.50    0.05    --  105.44  45.00  51.00  174
  5  \w     89.00 176.00   0.50    0.05    --  105.44  61.00-120.00  174
  6  \w     42.00 137.00   0.50    0.05    --   64.00  73.00 -35.52  190
  7  \w     32.00 119.00   0.50    0.05    --   46.37  45.00  51.00  174
  8  \w     36.00 132.00   0.50    0.05    --   60.00  78.00 135.16  192
  9  \w     38.00 132.00   0.50    0.05    --   60.00  72.00  62.85  188
 10  \w     38.00 132.00   0.50    0.05    --   60.00  72.00  30.22  188
 11  \w     39.00 137.00   0.50    0.05    --   64.00  79.00 -27.19  196
 12  \w     33.00 120.00   0.50    0.05    --  105.44 -45.00 -99.00  174
 13  \w     43.00  69.00   0.50    0.05    --  105.44 -94.00-180.00   52
 14  \w     33.00 109.00   0.50    0.05    --  105.44-125.00 -60.00  152
 15  \w     40.00 100.00   0.50    0.05    --  105.44 -94.00  90.00  120
 16  \w     91.00 117.00   0.50    0.05    --  105.44-125.00  90.00   52
 17  \w     49.00 108.00   0.50    0.05    --  105.44 -94.00 120.00  118
 18  \w     15.00  95.00   0.50    0.05    --   46.37-125.00 150.00  160
 19  \w    -40.00 -11.00   0.50    0.05    --  -40.00 -88.00-119.25   58
 20  \w    -70.00 -44.00   0.50    0.05    --  -68.00 -78.00-153.38   52
 21  \w    -72.00 -46.00   0.50    0.05    --  -68.00 -73.00-179.37   52
 22  \w    -80.00 -54.00   0.50    0.05    --  -80.00 -82.00-110.24   52
 23  \w    -81.00 -55.00   0.50    0.05    --  -76.00 -74.00 -70.22   52
 24  \w    -72.00 -46.00   0.50    0.05    --  -72.00 -82.00  -6.71   52
 25  \w    -72.00 -46.00   0.50    0.05    --  -72.00 -82.00  52.19   52
 26  \w    -79.00 -53.00   0.50    0.05    --  -72.00 -69.00  83.58   52
 27  \w    -71.00 -46.00   0.50    0.05    --  -68.00 -72.00 152.90   50
 28  \w    -76.00 -50.00   0.50    0.05    --  -76.00 -83.00 170.22   52
 29  \w    -92.00 -66.00   0.50    0.05    --  -84.00 -62.00 178.51   52
 30  \w    -90.00 -64.00   0.50    0.05    --  -84.00 -71.00 146.75   52
 31  \w   -101.00 -67.00   0.50    0.05    --  -88.00 -73.00 136.06   68
 32  \w   -110.00 -84.00   0.50    0.05    --  -72.00 -69.00  83.58   52
 33  \w    -89.00 -64.00   0.50    0.05    --  -80.00 -56.00  56.57   50
 34  \w    -87.00 -61.00   0.50    0.05    --  -80.00 -73.00  49.44   52
 35  \w    -89.00 -63.00   0.50    0.05    --  -84.00 -69.00  29.48   52
 36  \w    -94.00 -68.00   0.50    0.05    --  -84.00 -59.00 -34.15   52
 37  \w    -95.00 -69.00   0.50    0.05    --  -92.00 -75.00 -24.67   52
 38  \w   -102.00 -49.00   0.50    0.05    --  -68.00 -68.00  43.90  106
 39  \w   -101.00 -70.00   0.50    0.05    --  -88.00 -62.00  74.62   62
 40  \w   -110.00 -69.00   0.50    0.05    --  -84.00 -55.00 147.89   82
 41  \w   -112.00 -69.00   0.50    0.05    --  -92.00 -74.00 108.20   86
 42  \w   -103.00 -75.00   0.50    0.05    --  -92.00 -64.00  22.60   56
 43  \w   -109.00 -70.00   0.50    0.05    --  -88.00 -63.00   6.32   78
 44  \w   -102.00 -68.00   0.50    0.05    --  -92.00 -80.00 -81.02   68
 45  \w   -102.00 -54.00   0.50    0.05    --  -72.00 -63.00-121.25   96
 46  \w    -88.00 -62.00   0.50    0.05    --  -80.00 -63.00-160.28   52
 47  \w    -93.00 -67.00   0.50    0.05    --  -84.00 -62.00-163.33   52
 48  \w   -100.00 -72.00   0.50    0.05    --  -96.00 -77.00 -94.02   56
 49  \w   -116.00 -73.00   0.50    0.05    --  -96.00 -76.00 -57.39   86
 50  \w   -112.00 -77.00   0.50    0.05    -- -100.00 -74.00-105.72   70
 51  \w   -115.00 -76.00   0.50    0.05    -- -100.00 -77.00 -30.00   78
 52  \w   -119.00 -32.00   0.50    0.05    --  -46.37 -45.00 -99.00  174
 53  \w     22.00 121.00   0.50    0.05    --   48.00  82.00  18.71  198
 54  \w     27.00 125.00   0.50    0.05    --   52.00  81.00 -65.16  196
 55  \w     30.00 125.00   0.50    0.05    --   52.00  74.00-100.25  190
 56  \w     34.00 129.00   0.50    0.05    --   56.00  73.00  84.13  190
 57  \w     34.00 129.00   0.50    0.05    --   56.00  73.00 -66.98  190
 58  \w     36.00 132.00   0.50    0.05    --   60.00  77.00 -55.80  192
 59  \w     28.00 125.00   0.50    0.05    --   52.00  78.00-155.43  194
 60  \w    -12.00  36.00   0.50    0.05    --   20.00  94.00 115.25   96
 61  \w     11.00  45.00   0.50    0.05    --   40.00  88.00 161.30   68
 62  \w     28.00 125.00   0.50    0.05    --   52.00  78.00 114.41  194
 63  \w    -57.00 -30.00   0.50    0.05    --   16.00 163.00 -87.26   54
 64  \w    -61.00  26.00   0.50    0.05    --  -46.37  45.00  51.00  174
 65  \w    -95.00 -70.00   0.50    0.05    -- -100.00  45.00  51.00   50
 66  \w   -122.00 -31.00   0.50    0.05    --  -46.37 -19.00 120.00  182
 67  \w   -120.00 -32.00   0.50    0.05    --  -46.37 -38.00 -30.00  176
 68  \w   -113.00 -35.00   0.50    0.05    -- -100.00  30.00-120.00  156
 69  \w   -118.00 -23.00   0.50    0.05    --  -46.37 -77.00 -30.00  190
 70  \w   -118.00 -23.00   0.50    0.05    --  -46.37 -77.00  30.00  190
 71  \w   -129.00-103.00   0.50    0.05    --  -68.00 -72.00 152.90   52
 72  \w   -132.00 -35.00   0.50    0.05    --  -60.00 -80.00 118.86  194
 73  \w   -123.00 -76.00   0.50    0.05    -- -100.00 -78.00  23.23   94
 74  \w   -121.00 -79.00   0.50    0.05    -- -100.00 -70.00 -10.91   84
 75  \w   -130.00-104.00   0.50    0.05    --  -72.00 -63.00-121.25   52
 76  \w   -132.00 -78.00   0.50    0.05    --  -96.00 -61.00-163.26  108
 77  \w   -113.00 -80.00   0.50    0.05    -- -100.00 -71.00-178.01   66
 78  \w   -150.00-122.00   0.50    0.05    --  -96.00 -76.00 -57.39   56
 79  \w   -160.00-115.00   0.50    0.05    --  -88.00 -63.00   6.32   90
 80  \w   -154.00-128.00   0.50    0.05    --  -88.00 -62.00  74.62   52
 81  \w   -157.00-107.00   0.50    0.05    --  -88.00 -73.00 136.06  100
 82  \w   -155.00-120.00   0.50    0.05    --  -92.00 -74.00 108.20   70
 83  \w   -168.00 -77.00   0.50    0.05    -- -100.00 -76.00  77.69  182
 84  \w   -172.00 -85.00   0.50    0.05    -- -100.00 -45.00 -99.00  174
 85  \w   -164.00-111.00   0.50    0.05    --  -92.00 -75.00 -24.67  106
 86  \w   -166.00-123.00   0.50    0.05    -- -100.00 -74.00-105.72   86
 87  \w   -163.00-136.00   0.50    0.05    --  -96.00 -61.00-163.26   54
 88  \w   -157.00 -82.00   0.50    0.05    -- -100.00 -61.00-180.00  150
 89  \w   -111.00 -62.00   0.50    0.05    -- -100.00  61.00-120.00   98
 90  \w   -116.00 -34.00   0.50    0.05    -- -100.00 125.00-180.00  164
 91  \w   -113.00 -27.00   0.50    0.05    -- -100.00 125.00   0.00  172
 92  \w   -171.00 -77.00   0.50    0.05    -- -100.00 -77.00 150.00  188
 93  \w   -165.00-139.00   0.50    0.05    -- -100.00 -70.00 -10.91   52
;
_diffrn_measurement_device 'four-circle diffractometer'
_diffrn_measurement_device_type 'XtaLAB Synergy R, DW system, HyPix'
_diffrn_measurement_method '\w scans'
_diffrn_orient_matrix_type 'CrysAlisPro convention (1999,Acta A55,543-557)'
_diffrn_orient_matrix_UB_11 0.0573559000
_diffrn_orient_matrix_UB_12 -0.1390594000
_diffrn_orient_matrix_UB_13 -0.0830793000
_diffrn_orient_matrix_UB_21 0.1700120000
_diffrn_orient_matrix_UB_22 0.0850595000
_diffrn_orient_matrix_UB_23 0.0372617000
_diffrn_orient_matrix_UB_31 0.0323303000
_diffrn_orient_matrix_UB_32 -0.0247636000
_diffrn_orient_matrix_UB_33 0.1354408000
_diffrn_radiation_monochromator mirror
_diffrn_radiation_probe x-ray
_diffrn_radiation_type 'Cu K\a'
_diffrn_radiation_wavelength 1.54184
_diffrn_reflns_av_R_equivalents 0.0476
_diffrn_reflns_av_unetI/netI 0.0229
_diffrn_reflns_Laue_measured_fraction_full 0.999
_diffrn_reflns_Laue_measured_fraction_max 0.955
_diffrn_reflns_limit_h_max 10
_diffrn_reflns_limit_h_min -10
_diffrn_reflns_limit_k_max 12
_diffrn_reflns_limit_k_min -13
_diffrn_reflns_limit_l_max 13
_diffrn_reflns_limit_l_min -11
_diffrn_reflns_number 30455
_diffrn_reflns_point_group_measured_fraction_full 0.999
_diffrn_reflns_point_group_measured_fraction_max 0.955
_diffrn_reflns_theta_full 67.684
_diffrn_reflns_theta_max 76.050
_diffrn_reflns_theta_min 4.684
_diffrn_source 'Rotating-anode X-ray tube'
_diffrn_source_type 'Rigaku (Cu) X-ray Source'
_exptl_absorpt_coefficient_mu 2.029
_exptl_absorpt_correction_T_max 1.00000
_exptl_absorpt_correction_T_min 0.69609
_exptl_absorpt_correction_type multi-scan
_exptl_absorpt_process_details
;
CrysAlisPro 1.171.40.54a (Rigaku Oxford Diffraction, 2019)
Empirical absorption correction using spherical harmonics,
 implemented in SCALE3 ABSPACK scaling algorithm.
;
_exptl_crystal_colour 'clear light colourless'
_exptl_crystal_density_diffrn 1.355
_exptl_crystal_description block
_exptl_crystal_F_000 360
_exptl_crystal_recrystallization_method 'From the Melt'
_exptl_crystal_size_max 0.08
_exptl_crystal_size_mid 0.05
_exptl_crystal_size_min 0.04
_refine_diff_density_max 0.307
_refine_diff_density_min -0.329
_refine_diff_density_rms 0.053
_refine_ls_extinction_method none
_refine_ls_goodness_of_fit_ref 1.112
_refine_ls_hydrogen_treatment constr
_refine_ls_matrix_type full
_refine_ls_number_parameters 226
_refine_ls_number_reflns 3349
_refine_ls_number_restraints 0
_refine_ls_restrained_S_all 1.112
_refine_ls_R_factor_all 0.0434
_refine_ls_R_factor_gt 0.0407
_refine_ls_shift/su_max 0.000
_refine_ls_shift/su_mean 0.000
_refine_ls_structure_factor_coef Fsqd
_refine_ls_weighting_details 'w=1/[\s^2^(Fo^2^)+(0.0288P)^2^+0.9166P] where P=(Fo^2^+2Fc^2^)/3'
_refine_ls_weighting_scheme calc
_refine_ls_wR_factor_gt 0.1025
_refine_ls_wR_factor_ref 0.1037
_reflns_Friedel_coverage 0.000
_reflns_number_gt 3152
_reflns_number_total 3349
_reflns_threshold_expression 'I > 2\s(I)'
_cod_data_source_file d0cc03157g2.cif
_cod_data_source_block Clotrimazole-100k-HWRong
_cod_depositor_comments
;
The following automatic conversions were performed:

data item '_chemical_melting_point' value '421K' was changed to '421'
-- the value should be numeric and without a unit designator.

Automatic conversion script
Id: cif_fix_values 7556 2019-12-06 15:28:31Z antanas 

 Adding full bibliography for 7126896--7126915.cif.
;
_cod_database_code 7126902
_shelx_shelxl_version_number 2016/6
_shelx_space_group_comment
;
The symmetry employed for this shelxl refinement is uniquely defined
by the following loop, which should always be used as a source of
symmetry information in preference to the above space-group names.
They are only intended as comments.
;
_reflns_odcompleteness_completeness 99.97
_reflns_odcompleteness_iscentric 1
_reflns_odcompleteness_theta 66.97
_olex2_refinement_description
;
1. Fixed Uiso
 At 1.2 times of:
  All C(H) groups
2.a Aromatic/amide H refined with riding coordinates:
 C005(H005), C007(H007), C009(H009), C00A(H00A), C00B(H00B), C00C(H00C),
 C00D(H00D), C00E(H00E), C00F(H00F), C00G(H00G), C00H(H00H), C00I(H00I),
 C00J(H00J), C00L(H00L), C00M(H00M), C00N(H00N), C00P(H00P)
;
_olex2_submission_special_instructions 'No special instructions were received'
_oxdiff_exptl_absorpt_empirical_details
;
Empirical correction (ABSPACK) includes:
- Absorption correction using spherical harmonics
- Frame scaling
;
_oxdiff_exptl_absorpt_empirical_full_max 1.773
_oxdiff_exptl_absorpt_empirical_full_min 0.627

loop_
_space_group_symop_operation_xyz
'x, y, z'
'-x, -y, -z'

loop_
_atom_site_label
_atom_site_type_symbol
_atom_site_fract_x
_atom_site_fract_y
_atom_site_fract_z
_atom_site_U_iso_or_equiv
_atom_site_adp_type
_atom_site_occupancy
_atom_site_site_symmetry_order
_atom_site_calc_flag
_atom_site_refinement_flags_posn
_atom_site_refinement_flags_adp
_atom_site_refinement_flags_occupancy
_atom_site_disorder_assembly
_atom_site_disorder_group
Cl01 Cl 0.02456(5) 0.55449(5) 0.18681(5) 0.02575(14) Uani 1 1 d . . . . .
N002 N 0.32502(18) 0.76255(17) 0.25892(17) 0.0221(3) Uani 1 1 d . . . . .
N003 N 0.2724(2) 0.82373(19) 0.07916(18) 0.0295(4) Uani 1 1 d . . . . .
C004 C 0.3341(2) 0.5187(2) 0.2326(2) 0.0230(4) Uani 1 1 d . . . . .
C005 C 0.2273(2) 0.6084(2) 0.4956(2) 0.0239(4) Uani 1 1 d . . . . .
H005 H 0.196449 0.516315 0.423555 0.029 Uiso 1 1 calc R U . . .
C006 C 0.5682(2) 0.7234(2) 0.3797(2) 0.0224(4) Uani 1 1 d . . . . .
C007 C 0.2702(2) 0.8894(2) 0.3102(2) 0.0249(4) Uani 1 1 d . . . . .
H007 H 0.257058 0.940267 0.402298 0.030 Uiso 1 1 calc R U . . .
C008 C 0.3190(2) 0.7124(2) 0.4727(2) 0.0218(4) Uani 1 1 d . . . . .
C009 C 0.8985(2) 0.8040(2) 0.4648(2) 0.0290(4) Uani 1 1 d . . . . .
H009 H 1.007881 0.831831 0.493807 0.035 Uiso 1 1 calc R U . . .
C00A C 0.8110(2) 0.7478(2) 0.5377(2) 0.0275(4) Uani 1 1 d . . . . .
H00A H 0.862118 0.736901 0.615398 0.033 Uiso 1 1 calc R U . . .
C00B C 0.3660(2) 0.8490(2) 0.5846(2) 0.0242(4) Uani 1 1 d . . . . .
H00B H 0.429720 0.920277 0.572870 0.029 Uiso 1 1 calc R U . . .
C00C C 0.2394(2) 0.9253(2) 0.2004(2) 0.0277(4) Uani 1 1 d . . . . .
H00C H 0.201194 1.006953 0.205644 0.033 Uiso 1 1 calc R U . . .
C00D C 0.1803(2) 0.6388(2) 0.6243(2) 0.0280(4) Uani 1 1 d . . . . .
H00D H 0.118220 0.567232 0.636977 0.034 Uiso 1 1 calc R U . . .
C00E C 0.1313(2) 0.3114(2) 0.0727(2) 0.0277(4) Uani 1 1 d . . . . .
H00E H 0.026031 0.273058 0.027858 0.033 Uiso 1 1 calc R U . . .
C00F C 0.6579(2) 0.7782(2) 0.3064(2) 0.0265(4) Uani 1 1 d . . . . .
H00F H 0.607569 0.788371 0.228000 0.032 Uiso 1 1 calc R U . . .
C00G C 0.3226(2) 0.7281(2) 0.1192(2) 0.0264(4) Uani 1 1 d . . . . .
H00G H 0.353034 0.646071 0.058586 0.032 Uiso 1 1 calc R U . . .
C00H C 0.6479(2) 0.7075(2) 0.4958(2) 0.0257(4) Uani 1 1 d . . . . .
H00H H 0.590775 0.669494 0.545543 0.031 Uiso 1 1 calc R U . . .
C00I C 0.2437(3) 0.2244(2) 0.0497(2) 0.0300(5) Uani 1 1 d . . . . .
H00I H 0.213937 0.127398 -0.010210 0.036 Uiso 1 1 calc R U . . .
C00J C 0.2249(2) 0.7742(2) 0.7334(2) 0.0297(5) Uani 1 1 d . . . . .
H00J H 0.192762 0.794704 0.819157 0.036 Uiso 1 1 calc R U . . .
C00K C 0.1766(2) 0.4558(2) 0.1629(2) 0.0238(4) Uani 1 1 d . . . . .
C00L C 0.4441(2) 0.4280(2) 0.2061(2) 0.0260(4) Uani 1 1 d . . . . .
H00L H 0.549846 0.465898 0.249698 0.031 Uiso 1 1 calc R U . . .
C00M C 0.4005(2) 0.2826(2) 0.1163(2) 0.0294(4) Uani 1 1 d . . . . .
H00M H 0.476453 0.224815 0.101073 0.035 Uiso 1 1 calc R U . . .
C00N C 0.8221(2) 0.8183(2) 0.3487(2) 0.0299(5) Uani 1 1 d . . . . .
H00N H 0.880214 0.854758 0.298343 0.036 Uiso 1 1 calc R U . . .
C00O C 0.3853(2) 0.6789(2) 0.3358(2) 0.0218(4) Uani 1 1 d . . . . .
C00P C 0.3186(2) 0.8793(2) 0.7127(2) 0.0280(4) Uani 1 1 d . . . . .
H00P H 0.349997 0.970892 0.785542 0.034 Uiso 1 1 calc R U . . .

loop_
_atom_site_aniso_label
_atom_site_aniso_U_11
_atom_site_aniso_U_22
_atom_site_aniso_U_33
_atom_site_aniso_U_23
_atom_site_aniso_U_13
_atom_site_aniso_U_12
Cl01 0.0184(2) 0.0319(3) 0.0245(2) 0.01009(19) 0.00250(17) 0.00489(18)
N002 0.0185(7) 0.0266(8) 0.0211(8) 0.0104(7) 0.0034(6) 0.0031(6)
N003 0.0269(9) 0.0354(10) 0.0255(9) 0.0140(8) 0.0018(7) 0.0028(7)
C004 0.0224(9) 0.0276(10) 0.0187(9) 0.0094(8) 0.0048(7) 0.0042(8)
C005 0.0176(9) 0.0303(10) 0.0239(10) 0.0123(8) 0.0019(7) 0.0045(7)
C006 0.0184(9) 0.0239(9) 0.0217(9) 0.0063(8) 0.0042(7) 0.0041(7)
C007 0.0210(9) 0.0274(10) 0.0239(10) 0.0087(8) 0.0034(8) 0.0052(8)
C008 0.0158(8) 0.0304(10) 0.0204(9) 0.0119(8) 0.0025(7) 0.0064(7)
C009 0.0174(9) 0.0297(10) 0.0346(11) 0.0086(9) 0.0038(8) 0.0050(8)
C00A 0.0213(9) 0.0293(10) 0.0288(10) 0.0100(9) 0.0003(8) 0.0071(8)
C00B 0.0204(9) 0.0293(10) 0.0247(10) 0.0131(8) 0.0040(7) 0.0056(8)
C00C 0.0252(10) 0.0295(10) 0.0272(10) 0.0125(9) 0.0005(8) 0.0043(8)
C00D 0.0209(9) 0.0399(12) 0.0282(10) 0.0195(9) 0.0047(8) 0.0057(8)
C00E 0.0244(10) 0.0322(11) 0.0225(10) 0.0096(8) 0.0016(8) 0.0016(8)
C00F 0.0218(9) 0.0314(10) 0.0244(10) 0.0103(8) 0.0039(8) 0.0046(8)
C00G 0.0230(9) 0.0329(11) 0.0219(9) 0.0108(8) 0.0041(8) 0.0042(8)
C00H 0.0212(9) 0.0287(10) 0.0263(10) 0.0111(8) 0.0037(8) 0.0047(8)
C00I 0.0332(11) 0.0268(10) 0.0244(10) 0.0062(8) 0.0030(8) 0.0048(9)
C00J 0.0243(10) 0.0462(12) 0.0227(10) 0.0169(9) 0.0071(8) 0.0113(9)
C00K 0.0208(9) 0.0304(10) 0.0207(9) 0.0109(8) 0.0047(7) 0.0055(8)
C00L 0.0216(9) 0.0317(10) 0.0244(10) 0.0116(8) 0.0039(8) 0.0060(8)
C00M 0.0285(10) 0.0319(11) 0.0267(10) 0.0100(9) 0.0052(8) 0.0105(8)
C00N 0.0217(10) 0.0347(11) 0.0339(11) 0.0141(9) 0.0099(8) 0.0040(8)
C00O 0.0176(9) 0.0271(10) 0.0205(9) 0.0101(8) 0.0040(7) 0.0040(7)
C00P 0.0249(10) 0.0349(11) 0.0221(10) 0.0099(8) 0.0026(8) 0.0080(8)

loop_
_atom_type_symbol
_atom_type_description
_atom_type_scat_dispersion_real
_atom_type_scat_dispersion_imag
_atom_type_scat_source
C C 0.0181 0.0091 'International Tables Vol C Tables 4.2.6.8 and 6.1.1.4'
H H 0.0000 0.0000 'International Tables Vol C Tables 4.2.6.8 and 6.1.1.4'
N N 0.0311 0.0180 'International Tables Vol C Tables 4.2.6.8 and 6.1.1.4'
Cl Cl 0.3639 0.7018 'International Tables Vol C Tables 4.2.6.8 and 6.1.1.4'

loop_
_geom_angle_atom_site_label_1
_geom_angle_atom_site_label_2
_geom_angle_atom_site_label_3
_geom_angle
_geom_angle_site_symmetry_1
_geom_angle_site_symmetry_3
_geom_angle_publ_flag
C007 N002 C00O 129.54(16) . . ?
C00G N002 C007 105.81(16) . . ?
C00G N002 C00O 124.56(16) . . ?
C00G N003 C00C 104.42(17) . . ?
C00K C004 C00O 122.65(17) . . ?
C00L C004 C00K 116.39(18) . . ?
C00L C004 C00O 120.94(17) . . ?
C008 C005 H005 119.4 . . ?
C008 C005 C00D 121.27(19) . . ?
C00D C005 H005 119.4 . . ?
C00F C006 C00H 117.91(17) . . ?
C00F C006 C00O 122.18(17) . . ?
C00H C006 C00O 119.90(17) . . ?
N002 C007 H007 126.7 . . ?
C00C C007 N002 106.60(17) . . ?
C00C C007 H007 126.7 . . ?
C005 C008 C00B 117.77(17) . . ?
C005 C008 C00O 122.48(17) . . ?
C00B C008 C00O 119.40(17) . . ?
C00A C009 H009 120.3 . . ?
C00N C009 H009 120.3 . . ?
C00N C009 C00A 119.37(18) . . ?
C009 C00A H00A 119.7 . . ?
C009 C00A C00H 120.55(19) . . ?
C00H C00A H00A 119.7 . . ?
C008 C00B H00B 119.6 . . ?
C00P C00B C008 120.88(19) . . ?
C00P C00B H00B 119.6 . . ?
N003 C00C H00C 124.7 . . ?
C007 C00C N003 110.54(18) . . ?
C007 C00C H00C 124.7 . . ?
C005 C00D H00D 119.7 . . ?
C00J C00D C005 120.64(19) . . ?
C00J C00D H00D 119.7 . . ?
C00I C00E H00E 120.1 . . ?
C00I C00E C00K 119.76(19) . . ?
C00K C00E H00E 120.1 . . ?
C006 C00F H00F 119.5 . . ?
C006 C00F C00N 121.08(19) . . ?
C00N C00F H00F 119.5 . . ?
N002 C00G H00G 123.7 . . ?
N003 C00G N002 112.62(18) . . ?
N003 C00G H00G 123.7 . . ?
C006 C00H H00H 119.6 . . ?
C00A C00H C006 120.86(19) . . ?
C00A C00H H00H 119.6 . . ?
C00E C00I H00I 120.1 . . ?
C00M C00I C00E 119.73(19) . . ?
C00M C00I H00I 120.1 . . ?
C00D C00J H00J 120.6 . . ?
C00D C00J C00P 118.80(19) . . ?
C00P C00J H00J 120.6 . . ?
C004 C00K Cl01 121.92(15) . . ?
C00E C00K Cl01 115.84(15) . . ?
C00E C00K C004 122.23(18) . . ?
C004 C00L H00L 118.9 . . ?
C00M C00L C004 122.11(18) . . ?
C00M C00L H00L 118.9 . . ?
C00I C00M C00L 119.78(19) . . ?
C00I C00M H00M 120.1 . . ?
C00L C00M H00M 120.1 . . ?
C009 C00N C00F 120.21(19) . . ?
C009 C00N H00N 119.9 . . ?
C00F C00N H00N 119.9 . . ?
N002 C00O C004 107.06(15) . . ?
N002 C00O C006 108.70(15) . . ?
N002 C00O C008 110.96(15) . . ?
C004 C00O C006 111.29(15) . . ?
C004 C00O C008 111.25(15) . . ?
C008 C00O C006 107.57(15) . . ?
C00B C00P C00J 120.62(19) . . ?
C00B C00P H00P 119.7 . . ?
C00J C00P H00P 119.7 . . ?

loop_
_geom_bond_atom_site_label_1
_geom_bond_atom_site_label_2
_geom_bond_distance
_geom_bond_site_symmetry_2
_geom_bond_publ_flag
Cl01 C00K 1.7488(19) . ?
N002 C007 1.378(3) . ?
N002 C00G 1.362(3) . ?
N002 C00O 1.494(2) . ?
N003 C00C 1.384(3) . ?
N003 C00G 1.319(3) . ?
C004 C00K 1.404(3) . ?
C004 C00L 1.397(3) . ?
C004 C00O 1.547(3) . ?
C005 H005 0.9300 . ?
C005 C008 1.385(3) . ?
C005 C00D 1.390(3) . ?
C006 C00F 1.390(3) . ?
C006 C00H 1.398(3) . ?
C006 C00O 1.552(2) . ?
C007 H007 0.9300 . ?
C007 C00C 1.351(3) . ?
C008 C00B 1.400(3) . ?
C008 C00O 1.548(3) . ?
C009 H009 0.9300 . ?
C009 C00A 1.384(3) . ?
C009 C00N 1.379(3) . ?
C00A H00A 0.9300 . ?
C00A C00H 1.386(3) . ?
C00B H00B 0.9300 . ?
C00B C00P 1.386(3) . ?
C00C H00C 0.9300 . ?
C00D H00D 0.9300 . ?
C00D C00J 1.379(3) . ?
C00E H00E 0.9300 . ?
C00E C00I 1.387(3) . ?
C00E C00K 1.387(3) . ?
C00F H00F 0.9300 . ?
C00F C00N 1.395(3) . ?
C00G H00G 0.9300 . ?
C00H H00H 0.9300 . ?
C00I H00I 0.9300 . ?
C00I C00M 1.386(3) . ?
C00J H00J 0.9300 . ?
C00J C00P 1.388(3) . ?
C00L H00L 0.9300 . ?
C00L C00M 1.394(3) . ?
C00M H00M 0.9300 . ?
C00N H00N 0.9300 . ?
C00P H00P 0.9300 . ?

loop_
_geom_torsion_atom_site_label_1
_geom_torsion_atom_site_label_2
_geom_torsion_atom_site_label_3
_geom_torsion_atom_site_label_4
_geom_torsion
_geom_torsion_site_symmetry_1
_geom_torsion_site_symmetry_2
_geom_torsion_site_symmetry_3
_geom_torsion_site_symmetry_4
_geom_torsion_publ_flag
N002 C007 C00C N003 0.3(2) . . . . ?
C004 C00L C00M C00I 0.3(3) . . . . ?
C005 C008 C00B C00P -1.5(3) . . . . ?
C005 C008 C00O N002 119.59(19) . . . . ?
C005 C008 C00O C004 0.5(2) . . . . ?
C005 C008 C00O C006 -121.63(19) . . . . ?
C005 C00D C00J C00P -0.5(3) . . . . ?
C006 C00F C00N C009 0.0(3) . . . . ?
C007 N002 C00G N003 0.7(2) . . . . ?
C007 N002 C00O C004 145.58(18) . . . . ?
C007 N002 C00O C006 -94.1(2) . . . . ?
C007 N002 C00O C008 24.0(3) . . . . ?
C008 C005 C00D C00J -0.3(3) . . . . ?
C008 C00B C00P C00J 0.7(3) . . . . ?
C009 C00A C00H C006 -0.3(3) . . . . ?
C00A C009 C00N C00F 0.9(3) . . . . ?
C00B C008 C00O N002 -67.3(2) . . . . ?
C00B C008 C00O C004 173.62(16) . . . . ?
C00B C008 C00O C006 51.5(2) . . . . ?
C00C N003 C00G N002 -0.5(2) . . . . ?
C00D C005 C008 C00B 1.3(3) . . . . ?
C00D C005 C008 C00O 174.55(17) . . . . ?
C00D C00J C00P C00B 0.3(3) . . . . ?
C00E C00I C00M C00L 0.1(3) . . . . ?
C00F C006 C00H C00A 1.1(3) . . . . ?
C00F C006 C00O N002 -25.7(2) . . . . ?
C00F C006 C00O C004 91.9(2) . . . . ?
C00F C006 C00O C008 -145.96(18) . . . . ?
C00G N002 C007 C00C -0.6(2) . . . . ?
C00G N002 C00O C004 -38.3(2) . . . . ?
C00G N002 C00O C006 82.0(2) . . . . ?
C00G N002 C00O C008 -159.88(17) . . . . ?
C00G N003 C00C C007 0.1(2) . . . . ?
C00H C006 C00F C00N -1.0(3) . . . . ?
C00H C006 C00O N002 154.83(17) . . . . ?
C00H C006 C00O C004 -87.5(2) . . . . ?
C00H C006 C00O C008 34.6(2) . . . . ?
C00I C00E C00K Cl01 -178.76(16) . . . . ?
C00I C00E C00K C004 0.2(3) . . . . ?
C00K C004 C00L C00M -0.5(3) . . . . ?
C00K C004 C00O N002 -53.0(2) . . . . ?
C00K C004 C00O C006 -171.69(17) . . . . ?
C00K C004 C00O C008 68.4(2) . . . . ?
C00K C00E C00I C00M -0.4(3) . . . . ?
C00L C004 C00K Cl01 179.15(15) . . . . ?
C00L C004 C00K C00E 0.2(3) . . . . ?
C00L C004 C00O N002 128.10(18) . . . . ?
C00L C004 C00O C006 9.4(2) . . . . ?
C00L C004 C00O C008 -110.5(2) . . . . ?
C00N C009 C00A C00H -0.7(3) . . . . ?
C00O N002 C007 C00C 176.10(17) . . . . ?
C00O N002 C00G N003 -176.20(16) . . . . ?
C00O C004 C00K Cl01 0.2(3) . . . . ?
C00O C004 C00K C00E -178.69(18) . . . . ?
C00O C004 C00L C00M 178.43(18) . . . . ?
C00O C006 C00F C00N 179.58(18) . . . . ?
C00O C006 C00H C00A -179.41(18) . . . . ?
C00O C008 C00B C00P -174.95(17) . . . . ?
